data_7104660
loop_
_publ_author_name
'Okamoto, Kazuhiro'
'Hayashi, Tamio'
'Rawal, Viresh H'

_publ_section_title
;
 Electronic and steric tuning of chiral diene ligands for
 rhodium-catalyzed asymmetric arylation of imines.
;
_journal_issue 32
_journal_name_full 'Chemical communications (Cambridge, England)'
_journal_page_first 4815
_journal_page_last 4817
_journal_paper_doi 10.1039/b904624k
_journal_volume 34
_journal_year 2009
_chemical_absolute_configuration rmad
_chemical_formula_moiety 'C28 H31 O4 Rh'
_chemical_formula_sum 'C28 H31 O4 Rh'
_chemical_formula_weight 534.44
_chemical_name_systematic
;
?
;
_space_group_IT_number 19
_symmetry_cell_setting orthorhombic
_symmetry_Int_Tables_number 19
_symmetry_space_group_name_Hall 'P 2ac 2ab'
_symmetry_space_group_name_H-M 'P 21 21 21'
_atom_sites_solution_hydrogens geom
_atom_sites_solution_primary direct
_atom_sites_solution_secondary difmap
_audit_creation_method SHELXL-97
_cell_angle_alpha 90.00
_cell_angle_beta 90.00
_cell_angle_gamma 90.00
_cell_formula_units_Z 4
_cell_length_a 6.7928(7)
_cell_length_b 8.4033(8)
_cell_length_c 41.694(4)
_cell_measurement_reflns_used 9873
_cell_measurement_temperature 90(2)
_cell_measurement_theta_max 28.28
_cell_measurement_theta_min 2.47
_cell_volume 2380.0(4)
_computing_cell_refinement 'Bruker SMART'
_computing_data_collection 'Bruker SMART'
_computing_data_reduction 'Bruker SAINT'
_computing_molecular_graphics 'Bruker SHELXTL'
_computing_publication_material 'Bruker SHELXTL'
_computing_structure_refinement 'SHELXL-97 (Sheldrick, 1997)'
_computing_structure_solution 'SHELXS-97 (Sheldrick, 1990)'
_diffrn_ambient_temperature 90(2)
_diffrn_detector_area_resol_mean 8.366
_diffrn_measured_fraction_theta_full 0.947
_diffrn_measured_fraction_theta_max 0.947
_diffrn_measurement_device_type 'CCD area detector'
_diffrn_measurement_method 'phi and omega scans'
_diffrn_radiation_monochromator graphite
_diffrn_radiation_source 'fine-focus sealed tube'
_diffrn_radiation_type MoK\a
_diffrn_radiation_wavelength 0.71073
_diffrn_reflns_av_R_equivalents 0.0240
_diffrn_reflns_av_sigmaI/netI 0.0279
_diffrn_reflns_limit_h_max 8
_diffrn_reflns_limit_h_min -7
_diffrn_reflns_limit_k_max 11
_diffrn_reflns_limit_k_min -11
_diffrn_reflns_limit_l_max 55
_diffrn_reflns_limit_l_min -39
_diffrn_reflns_number 14764
_diffrn_reflns_theta_full 28.28
_diffrn_reflns_theta_max 28.28
_diffrn_reflns_theta_min 0.98
_exptl_absorpt_coefficient_mu 0.750
_exptl_absorpt_correction_T_max 0.9288
_exptl_absorpt_correction_T_min 0.8063
_exptl_absorpt_correction_type empirical
_exptl_absorpt_process_details 'SADABS (Sheldrick, 1996)'
_exptl_crystal_colour yellow
_exptl_crystal_density_diffrn 1.492
_exptl_crystal_density_method 'not measured'
_exptl_crystal_description prism
_exptl_crystal_F_000 1104
_exptl_crystal_size_max 0.30
_exptl_crystal_size_mid 0.20
_exptl_crystal_size_min 0.10
_refine_diff_density_max 1.454
_refine_diff_density_min -1.382
_refine_diff_density_rms 0.100
_refine_ls_abs_structure_details 'Flack H D (1983), Acta Cryst. A39, 876-881'
_refine_ls_abs_structure_Flack 0.02(4)
_refine_ls_extinction_method none
_refine_ls_goodness_of_fit_ref 1.319
_refine_ls_hydrogen_treatment mixed
_refine_ls_matrix_type full
_refine_ls_number_parameters 407
_refine_ls_number_reflns 5431
_refine_ls_number_restraints 155
_refine_ls_restrained_S_all 1.317
_refine_ls_R_factor_all 0.0453
_refine_ls_R_factor_gt 0.0447
_refine_ls_shift/su_max 0.001
_refine_ls_shift/su_mean 0.000
_refine_ls_structure_factor_coef Fsqd
_refine_ls_weighting_details 'calc w=1/[\s^2^(Fo^2^)+(0.0200P)^2^+5.3178P] where P=(Fo^2^+2Fc^2^)/3'
_refine_ls_weighting_scheme calc
_refine_ls_wR_factor_gt 0.0939
_refine_ls_wR_factor_ref 0.0944
_reflns_number_gt 5381
_reflns_number_total 5431
_reflns_threshold_expression >2sigma(I)
_cod_data_source_file b904624k.txt
_cod_data_source_block 81220yu
_cod_database_code 7104660

loop_
_symmetry_equiv_pos_as_xyz
'x, y, z'
'-x+1/2, -y, z+1/2'
'x+1/2, -y+1/2, -z'
'-x, y+1/2, -z+1/2'

loop_
_atom_site_label
_atom_site_type_symbol
_atom_site_fract_x
_atom_site_fract_y
_atom_site_fract_z
_atom_site_U_iso_or_equiv
_atom_site_adp_type
_atom_site_occupancy
_atom_site_symmetry_multiplicity
_atom_site_calc_flag
_atom_site_refinement_flags
_atom_site_disorder_assembly
_atom_site_disorder_group
H13 H 0.394(3) 1.188(5) 0.0775(10) 0.021(12) Uiso 1 1 d D . .
C1 C 1.1970(8) 0.4419(6) 0.11513(15) 0.0401(13) Uani 1 1 d . . .
H1A H 1.2194 0.4285 0.0921 0.060 Uiso 1 1 calc R . .
H1B H 1.2066 0.3383 0.1258 0.060 Uiso 1 1 calc R . .
H1C H 1.2965 0.5141 0.1240 0.060 Uiso 1 1 calc R . .
C2 C 0.9952(7) 0.5108(5) 0.12058(12) 0.0234(9) Uani 1 1 d . . .
C3 C 0.8778(7) 0.4473(5) 0.14455(12) 0.0253(10) Uani 1 1 d . . .
C4 C 0.6946(8) 0.5011(5) 0.15401(10) 0.0219(8) Uani 1 1 d . . .
C5 C 0.5923(8) 0.4223(6) 0.18215(11) 0.0291(10) Uani 1 1 d U . .
H5A H 0.5820 0.4982 0.1999 0.044 Uiso 1 1 calc R . .
H5B H 0.6686 0.3294 0.1891 0.044 Uiso 1 1 calc R . .
H5C H 0.4602 0.3883 0.1757 0.044 Uiso 1 1 calc R . .
C6 C 0.7482(7) 0.8661(5) 0.05945(10) 0.0212(9) Uani 1 1 d . . .
C7 C 0.5315(7) 0.8779(5) 0.05072(10) 0.0209(9) Uani 1 1 d U . .
C8 C 0.4383(6) 0.8343(5) 0.08261(9) 0.0180(8) Uani 1 1 d . . .
H8 H 0.3549 0.7447 0.0855 0.022 Uiso 1 1 calc R . .
C9 C 0.4880(6) 0.9399(5) 0.10749(10) 0.0167(8) Uani 1 1 d . . .
C10 C 0.6264(6) 1.0713(5) 0.09644(10) 0.0181(8) Uani 1 1 d U . .
C11 C 0.7947(8) 0.9709(4) 0.08418(9) 0.0195(8) Uani 1 1 d . . .
H11 H 0.9239 0.9787 0.0928 0.023 Uiso 1 1 calc R . .
C12 C 0.4846(9) 1.0514(6) 0.04071(12) 0.0288(11) Uani 1 1 d U . .
H12A H 0.3448 1.0595 0.0342 0.035 Uiso 1 1 calc R . .
H12B H 0.5672 1.0816 0.0221 0.035 Uiso 1 1 calc R . .
C13 C 0.5249(7) 1.1664(5) 0.06903(10) 0.0212(9) Uani 1 1 d DU . .
C14 C 0.8948(8) 0.7960(5) 0.03671(12) 0.0314(11) Uani 1 1 d U . .
H14A H 0.9084 0.8658 0.0180 0.047 Uiso 1 1 d R . .
H14B H 0.8496 0.6908 0.0297 0.047 Uiso 1 1 d R . .
H14C H 1.0225 0.7856 0.0474 0.047 Uiso 1 1 d R . .
C15 C 0.6251(7) 1.3227(6) 0.06048(12) 0.0264(10) Uani 1 1 d U . .
H15 H 0.6228 1.3909 0.0801 0.032 Uiso 1 1 d R . .
C16 C 0.8409(9) 1.3037(6) 0.05102(13) 0.0384(14) Uani 1 1 d U . .
H16A H 0.9137 1.2552 0.0688 0.058 Uiso 1 1 d R . .
H16B H 0.8971 1.4084 0.0462 0.058 Uiso 1 1 d R . .
H16C H 0.8506 1.2353 0.0320 0.058 Uiso 1 1 d R . .
C17 C 0.5117(11) 1.4123(6) 0.03446(13) 0.0398(15) Uani 1 1 d U . .
H17A H 0.5208 1.3543 0.0141 0.060 Uiso 1 1 d R . .
H17B H 0.5674 1.5191 0.0318 0.060 Uiso 1 1 d R . .
H17C H 0.3734 1.4209 0.0409 0.060 Uiso 1 1 d R . .
C18 C 0.3712(6) 0.9593(5) 0.13693(10) 0.0197(9) Uani 1 1 d . A .
C19A C 0.1114(19) 0.8466(18) 0.1651(4) 0.021(2) Uani 0.613(7) 1 d P A 1
C20A C 0.1243(12) 0.7364(12) 0.1879(2) 0.0264(16) Uani 0.613(7) 1 d P A 1
H20A H 0.2321 0.6644 0.1882 0.032 Uiso 0.613(7) 1 calc PR A 1
C21A C -0.0237(13) 0.7268(11) 0.2119(2) 0.0276(18) Uani 0.613(7) 1 d PU A 1
C22A C -0.0150(15) 0.6134(11) 0.2367(2) 0.0345(19) Uani 0.613(7) 1 d PU A 1
H22A H 0.0922 0.5409 0.2376 0.041 Uiso 0.613(7) 1 calc PR A 1
C23A C -0.1576(18) 0.6066(13) 0.2592(3) 0.037(2) Uani 0.613(7) 1 d PU A 1
H23A H -0.1478 0.5315 0.2762 0.044 Uiso 0.613(7) 1 calc PR A 1
C24A C -0.318(3) 0.708(3) 0.2579(4) 0.036(3) Uani 0.613(7) 1 d PU A 1
H24A H -0.4179 0.7005 0.2737 0.043 Uiso 0.613(7) 1 calc PR A 1
C25A C -0.3345(15) 0.8204(10) 0.2339(2) 0.0332(19) Uani 0.613(7) 1 d PU A 1
H25A H -0.4462 0.8883 0.2331 0.040 Uiso 0.613(7) 1 calc PR A 1
C26A C -0.183(3) 0.8339(18) 0.2104(4) 0.026(3) Uani 0.613(7) 1 d PU A 1
C27A C -0.1897(12) 0.9498(8) 0.18621(17) 0.0232(16) Uani 0.613(7) 1 d P A 1
H27A H -0.2959 1.0233 0.1855 0.028 Uiso 0.613(7) 1 calc PR A 1
C28A C -0.0462(10) 0.9572(9) 0.16393(16) 0.0189(16) Uani 0.613(7) 1 d P A 1
H28A H -0.0506 1.0358 0.1476 0.023 Uiso 0.613(7) 1 calc PR A 1
C19B C 0.135(2) 0.815(3) 0.1707(5) 0.023(5) Uani 0.387(7) 1 d PDU A 2
C21B C -0.154(4) 0.807(3) 0.2058(6) 0.019(4) Uani 0.387(7) 1 d PU A 2
C23B C -0.434(2) 0.7934(14) 0.2407(3) 0.026(3) Uani 0.387(7) 1 d PDU A 2
H23B H -0.5667 0.8219 0.2452 0.031 Uiso 0.387(7) 1 calc PR A 2
C24B C -0.332(3) 0.700(5) 0.2630(6) 0.027(4) Uani 0.387(7) 1 d PDU A 2
H24B H -0.3951 0.6599 0.2816 0.032 Uiso 0.387(7) 1 calc PR A 2
C25B C -0.134(2) 0.670(2) 0.2565(4) 0.030(3) Uani 0.387(7) 1 d PDU A 2
H25B H -0.0599 0.6134 0.2721 0.036 Uiso 0.387(7) 1 calc PR A 2
C26B C -0.038(2) 0.7188(16) 0.2281(3) 0.025(3) Uani 0.387(7) 1 d PU A 2
C27B C 0.1576(19) 0.6809(16) 0.2209(3) 0.032(3) Uani 0.387(7) 1 d PU A 2
H27B H 0.2322 0.6202 0.2358 0.038 Uiso 0.387(7) 1 calc PR A 2
C22B C -0.3515(18) 0.8455(15) 0.2125(3) 0.023(2) Uani 0.387(7) 1 d PU A 2
H22B H -0.4266 0.9064 0.1977 0.028 Uiso 0.387(7) 1 calc PR A 2
C20B C -0.0611(16) 0.8581(14) 0.1760(2) 0.018(3) Uani 0.387(7) 1 d PD A 2
H20B H -0.1319 0.9184 0.1605 0.022 Uiso 0.387(7) 1 calc PR A 2
C28B C 0.243(2) 0.7288(18) 0.1932(3) 0.029(3) Uani 0.387(7) 1 d PDU A 2
H28B H 0.3765 0.7033 0.1890 0.034 Uiso 0.387(7) 1 calc PR A 2
O1 O 0.9507(4) 0.6276(3) 0.10234(8) 0.0224(6) Uani 1 1 d . . .
O2 O 0.5966(5) 0.6144(3) 0.14126(7) 0.0205(6) Uani 1 1 d . . .
O3 O 0.3912(5) 1.0637(4) 0.15642(8) 0.0314(8) Uani 1 1 d . . .
O4 O 0.2321(5) 0.8448(4) 0.13960(7) 0.0281(7) Uani 1 1 d . . .
Rh1 Rh 0.69805(4) 0.75529(4) 0.104648(6) 0.01599(8) Uani 1 1 d . . .
H10 H 0.658(7) 1.143(5) 0.1154(10) 0.017(12) Uiso 1 1 d . . .
H7 H 0.494(6) 0.800(5) 0.0341(11) 0.013(12) Uiso 1 1 d . . .
H3 H 0.929(7) 0.379(6) 0.1563(11) 0.014(12) Uiso 1 1 d . . .

loop_
_atom_site_aniso_label
_atom_site_aniso_U_11
_atom_site_aniso_U_22
_atom_site_aniso_U_33
_atom_site_aniso_U_23
_atom_site_aniso_U_13
_atom_site_aniso_U_12
C1 0.018(2) 0.021(2) 0.081(4) 0.002(2) 0.007(3) 0.004(2)
C2 0.019(2) 0.016(2) 0.035(2) -0.0031(18) -0.0049(19) 0.0014(17)
C3 0.028(2) 0.013(2) 0.035(3) 0.0056(18) -0.007(2) 0.0035(18)
C4 0.030(2) 0.0160(18) 0.0198(19) -0.0014(15) -0.002(2) -0.003(2)
C5 0.0311(13) 0.0280(13) 0.0284(13) 0.0013(9) 0.0009(9) 0.0003(9)
C6 0.034(3) 0.0124(17) 0.0171(19) 0.0028(15) 0.0015(16) -0.0022(16)
C7 0.0231(12) 0.0193(12) 0.0202(11) -0.0006(9) -0.0019(9) -0.0003(9)
C8 0.024(2) 0.0118(18) 0.0179(19) 0.0032(15) -0.0063(16) 0.0009(16)
C9 0.0179(19) 0.0169(18) 0.0154(18) 0.0028(16) -0.0066(16) 0.0045(15)
C10 0.0192(11) 0.0174(11) 0.0176(11) 0.0004(9) -0.0012(9) -0.0004(9)
C11 0.027(2) 0.0161(17) 0.0152(18) 0.0025(14) 0.0035(18) -0.0031(19)
C12 0.048(3) 0.018(2) 0.021(2) 0.0016(17) -0.011(2) -0.001(2)
C13 0.0230(12) 0.0202(12) 0.0204(12) -0.0001(9) -0.0024(9) 0.0000(9)
C14 0.047(3) 0.022(2) 0.026(2) -0.0006(16) 0.007(2) -0.005(2)
C15 0.0289(13) 0.0241(12) 0.0260(12) -0.0005(9) -0.0012(9) -0.0008(9)
C16 0.060(4) 0.018(2) 0.037(3) 0.0008(18) 0.015(3) -0.004(2)
C17 0.072(4) 0.017(2) 0.030(3) 0.003(2) -0.013(3) -0.001(3)
C18 0.018(2) 0.019(2) 0.022(2) 0.0012(16) -0.0073(16) 0.0017(16)
C19A 0.015(4) 0.015(5) 0.032(6) -0.005(4) -0.004(4) -0.004(3)
C20A 0.026(4) 0.020(4) 0.033(4) 0.003(4) 0.003(3) 0.010(4)
C21A 0.036(4) 0.019(4) 0.028(4) -0.001(4) -0.004(3) 0.002(3)
C22A 0.043(4) 0.030(4) 0.030(4) 0.005(3) -0.003(3) 0.006(3)
C23A 0.057(5) 0.028(4) 0.026(4) 0.002(4) 0.008(4) 0.001(4)
C24A 0.053(6) 0.024(5) 0.030(6) -0.004(4) 0.022(4) -0.004(5)
C25A 0.033(5) 0.025(3) 0.042(5) -0.007(3) 0.022(4) 0.005(3)
C26A 0.029(6) 0.017(5) 0.033(6) -0.004(4) 0.001(4) -0.003(4)
C27A 0.022(4) 0.022(3) 0.025(3) -0.003(3) -0.006(3) 0.000(3)
C28A 0.020(4) 0.022(4) 0.014(3) -0.001(3) -0.005(3) 0.000(3)
C19B 0.016(7) 0.027(10) 0.026(8) -0.004(7) 0.012(6) 0.006(5)
C21B 0.023(7) 0.018(7) 0.015(6) 0.000(5) -0.002(5) 0.000(5)
C23B 0.028(5) 0.027(5) 0.022(5) -0.004(4) 0.012(5) 0.003(4)
C24B 0.035(7) 0.024(6) 0.021(6) 0.003(5) 0.014(5) 0.000(5)
C25B 0.039(6) 0.027(6) 0.025(5) 0.005(5) 0.005(5) 0.005(5)
C26B 0.032(5) 0.022(5) 0.020(4) 0.007(5) 0.003(4) 0.008(4)
C27B 0.026(5) 0.039(5) 0.030(5) 0.013(4) 0.004(4) 0.013(4)
C22B 0.027(6) 0.028(5) 0.015(5) 0.002(4) 0.006(4) 0.002(4)
C20B 0.023(6) 0.021(6) 0.009(5) 0.001(4) -0.003(4) -0.006(5)
C28B 0.025(5) 0.034(6) 0.027(5) 0.004(5) 0.008(4) 0.010(5)
O1 0.0152(14) 0.0218(14) 0.0301(16) -0.0024(14) 0.0056(13) -0.0026(11)
O2 0.0228(16) 0.0153(14) 0.0234(15) 0.0029(12) 0.0007(13) 0.0014(13)
O3 0.0266(18) 0.0293(18) 0.0383(19) -0.0161(15) 0.0056(16) -0.0060(15)
O4 0.0334(19) 0.0222(15) 0.0286(16) -0.0047(13) 0.0063(14) -0.0067(14)
Rh1 0.01856(13) 0.01173(12) 0.01768(13) 0.00174(15) -0.00007(11) 0.00043(17)

loop_
_atom_type_symbol
_atom_type_description
_atom_type_scat_dispersion_real
_atom_type_scat_dispersion_imag
_atom_type_scat_source
C C 0.0033 0.0016 'International Tables Vol C Tables 4.2.6.8 and 6.1.1.4'
H H 0.0000 0.0000 'International Tables Vol C Tables 4.2.6.8 and 6.1.1.4'
O O 0.0106 0.0060 'International Tables Vol C Tables 4.2.6.8 and 6.1.1.4'
Rh Rh -1.1178 0.9187 'International Tables Vol C Tables 4.2.6.8 and 6.1.1.4'

loop_
_geom_angle_atom_site_label_1
_geom_angle_atom_site_label_2
_geom_angle_atom_site_label_3
_geom_angle
_geom_angle_site_symmetry_1
_geom_angle_site_symmetry_3
_geom_angle_publ_flag
C2 C1 H1A 109.5 . . ?
C2 C1 H1B 109.5 . . ?
H1A C1 H1B 109.5 . . ?
C2 C1 H1C 109.5 . . ?
H1A C1 H1C 109.5 . . ?
H1B C1 H1C 109.5 . . ?
O1 C2 C3 126.1(4) . . ?
O1 C2 C1 114.9(4) . . ?
C3 C2 C1 119.0(4) . . ?
C4 C3 C2 126.7(4) . . ?
C4 C3 H3 116(3) . . ?
C2 C3 H3 117(3) . . ?
O2 C4 C3 126.5(4) . . ?
O2 C4 C5 114.1(4) . . ?
C3 C4 C5 119.4(4) . . ?
C4 C5 H5A 109.5 . . ?
C4 C5 H5B 109.5 . . ?
H5A C5 H5B 109.5 . . ?
C4 C5 H5C 109.5 . . ?
H5A C5 H5C 109.5 . . ?
H5B C5 H5C 109.5 . . ?
C11 C6 C14 124.6(4) . . ?
C11 C6 C7 110.8(4) . . ?
C14 C6 C7 121.2(4) . . ?
C11 C6 Rh1 70.0(2) . . ?
C14 C6 Rh1 119.7(3) . . ?
C7 C6 Rh1 94.9(3) . . ?
C8 C7 C6 100.3(3) . . ?
C8 C7 C12 112.2(4) . . ?
C6 C7 C12 109.0(4) . . ?
C8 C7 H7 110(3) . . ?
C6 C7 H7 112(3) . . ?
C12 C7 H7 113(3) . . ?
C9 C8 C7 113.2(4) . . ?
C9 C8 Rh1 71.0(2) . . ?
C7 C8 Rh1 96.3(3) . . ?
C9 C8 H8 123.4 . . ?
C7 C8 H8 123.4 . . ?
Rh1 C8 H8 101.3 . . ?
C8 C9 C18 123.8(4) . . ?
C8 C9 C10 112.5(4) . . ?
C18 C9 C10 120.4(4) . . ?
C8 C9 Rh1 69.9(2) . . ?
C18 C9 Rh1 119.5(3) . . ?
C10 C9 Rh1 95.7(3) . . ?
C11 C10 C9 99.5(3) . . ?
C11 C10 C13 112.0(3) . . ?
C9 C10 C13 108.8(3) . . ?
C11 C10 H10 116(3) . . ?
C9 C10 H10 109(3) . . ?
C13 C10 H10 111(3) . . ?
C6 C11 C10 115.6(4) . . ?
C6 C11 Rh1 71.7(2) . . ?
C10 C11 Rh1 96.2(3) . . ?
C6 C11 H11 122.2 . . ?
C10 C11 H11 122.2 . . ?
Rh1 C11 H11 101.2 . . ?
C7 C12 C13 110.2(4) . . ?
C7 C12 H12A 109.6 . . ?
C13 C12 H12A 109.6 . . ?
C7 C12 H12B 109.6 . . ?
C13 C12 H12B 109.6 . . ?
H12A C12 H12B 108.1 . . ?
C15 C13 C12 116.0(4) . . ?
C15 C13 C10 114.7(4) . . ?
C12 C13 C10 108.5(4) . . ?
C15 C13 H13 110(3) . . ?
C12 C13 H13 103(3) . . ?
C10 C13 H13 103(3) . . ?
C6 C14 H14A 109.3 . . ?
C6 C14 H14B 109.6 . . ?
H14A C14 H14B 109.5 . . ?
C6 C14 H14C 109.6 . . ?
H14A C14 H14C 109.5 . . ?
H14B C14 H14C 109.5 . . ?
C13 C15 C16 113.5(4) . . ?
C13 C15 C17 111.5(4) . . ?
C16 C15 C17 110.6(5) . . ?
C13 C15 H15 107.2 . . ?
C16 C15 H15 106.7 . . ?
C17 C15 H15 107.0 . . ?
C15 C16 H16A 109.4 . . ?
C15 C16 H16B 109.4 . . ?
H16A C16 H16B 109.5 . . ?
C15 C16 H16C 109.5 . . ?
H16A C16 H16C 109.5 . . ?
H16B C16 H16C 109.5 . . ?
C15 C17 H17A 109.7 . . ?
C15 C17 H17B 109.7 . . ?
H17A C17 H17B 109.5 . . ?
C15 C17 H17C 109.0 . . ?
H17A C17 H17C 109.5 . . ?
H17B C17 H17C 109.5 . . ?
O3 C18 O4 122.8(4) . . ?
O3 C18 C9 125.7(4) . . ?
O4 C18 C9 111.5(4) . . ?
C20A C19A O4 121.2(11) . . ?
C20A C19A C28A 122.0(11) . . ?
O4 C19A C28A 116.2(10) . . ?
C19A C20A C21A 119.7(10) . . ?
C19A C20A H20A 120.1 . . ?
C21A C20A H20A 120.1 . . ?
C26A C21A C22A 119.8(11) . . ?
C26A C21A C20A 118.5(10) . . ?
C22A C21A C20A 121.7(9) . . ?
C23A C22A C21A 120.6(9) . . ?
C23A C22A H22A 119.7 . . ?
C21A C22A H22A 119.7 . . ?
C22A C23A C24A 120.6(11) . . ?
C22A C23A H23A 119.7 . . ?
C24A C23A H23A 119.7 . . ?
C25A C24A C23A 121.1(13) . . ?
C25A C24A H24A 119.4 . . ?
C23A C24A H24A 119.4 . . ?
C24A C25A C26A 119.5(12) . . ?
C24A C25A H25A 120.3 . . ?
C26A C25A H25A 120.3 . . ?
C21A C26A C27A 120.1(13) . . ?
C21A C26A C25A 118.3(14) . . ?
C27A C26A C25A 121.6(13) . . ?
C28A C27A C26A 120.2(9) . . ?
C28A C27A H27A 119.9 . . ?
C26A C27A H27A 119.9 . . ?
C27A C28A C19A 119.5(8) . . ?
C27A C28A H28A 120.3 . . ?
C19A C28A H28A 120.3 . . ?
C28B C19B C20B 122.1(16) . . ?
C28B C19B O4 116.2(11) . . ?
C20B C19B O4 121.3(12) . . ?
C22B C21B C26B 121.3(19) . . ?
C22B C21B C20B 120.8(19) . . ?
C26B C21B C20B 118.0(19) . . ?
C22B C23B C24B 123.0(14) . . ?
C22B C23B H23B 118.5 . . ?
C24B C23B H23B 118.5 . . ?
C23B C24B C25B 116.8(17) . . ?
C23B C24B H24B 121.6 . . ?
C25B C24B H24B 121.6 . . ?
C24B C25B C26B 123.7(16) . . ?
C24B C25B H25B 118.2 . . ?
C26B C25B H25B 118.2 . . ?
C27B C26B C25B 123.6(13) . . ?
C27B C26B C21B 120.3(15) . . ?
C25B C26B C21B 116.1(15) . . ?
C28B C27B C26B 121.4(12) . . ?
C28B C27B H27B 119.3 . . ?
C26B C27B H27B 119.3 . . ?
C23B C22B C21B 118.9(15) . . ?
C23B C22B H22B 120.5 . . ?
C21B C22B H22B 120.5 . . ?
C19B C20B C21B 118.0(15) . . ?
C19B C20B H20B 121.0 . . ?
C21B C20B H20B 121.0 . . ?
C27B C28B C19B 120.2(14) . . ?
C27B C28B H28B 119.9 . . ?
C19B C28B H28B 119.9 . . ?
C2 O1 Rh1 125.4(3) . . ?
C4 O2 Rh1 124.4(3) . . ?
C19A O4 C18 118.9(7) . . ?
C19A O4 C19B 14.8(9) . . ?
C18 O4 C19B 120.2(12) . . ?
O1 Rh1 O2 90.82(12) . . ?
O1 Rh1 C8 149.24(14) . . ?
O2 Rh1 C8 103.07(15) . . ?
O1 Rh1 C11 99.91(16) . . ?
O2 Rh1 C11 154.45(13) . . ?
C8 Rh1 C11 79.20(18) . . ?
O1 Rh1 C9 164.63(14) . . ?
O2 Rh1 C9 98.94(14) . . ?
C8 Rh1 C9 39.05(15) . . ?
C11 Rh1 C9 66.51(17) . . ?
O1 Rh1 C6 93.09(15) . . ?
O2 Rh1 C6 164.77(14) . . ?
C8 Rh1 C6 66.95(17) . . ?
C11 Rh1 C6 38.36(15) . . ?
C9 Rh1 C6 80.58(16) . . ?

loop_
_geom_bond_atom_site_label_1
_geom_bond_atom_site_label_2
_geom_bond_distance
_geom_bond_site_symmetry_2
_geom_bond_publ_flag
C1 C2 1.505(7) . ?
C1 H1A 0.9800 . ?
C1 H1B 0.9800 . ?
C1 H1C 0.9800 . ?
C2 O1 1.278(5) . ?
C2 C3 1.386(7) . ?
C3 C4 1.382(7) . ?
C3 H3 0.83(5) . ?
C4 O2 1.277(5) . ?
C4 C5 1.516(6) . ?
C5 H5A 0.9800 . ?
C5 H5B 0.9800 . ?
C5 H5C 0.9800 . ?
C6 C11 1.392(6) . ?
C6 C14 1.496(6) . ?
C6 C7 1.520(6) . ?
C6 Rh1 2.130(4) . ?
C7 C8 1.517(6) . ?
C7 C12 1.549(6) . ?
C7 H7 0.99(4) . ?
C8 C9 1.407(6) . ?
C8 Rh1 2.097(4) . ?
C8 H8 0.9500 . ?
C9 C18 1.471(6) . ?
C9 C10 1.521(6) . ?
C9 Rh1 2.111(4) . ?
C10 C11 1.510(6) . ?
C10 C13 1.556(6) . ?
C10 H10 1.02(4) . ?
C11 Rh1 2.107(4) . ?
C11 H11 0.9500 . ?
C12 C13 1.551(6) . ?
C12 H12A 0.9900 . ?
C12 H12B 0.9900 . ?
C13 C15 1.522(6) . ?
C13 H13 0.973(10) . ?
C14 H14A 0.9800 . ?
C14 H14B 0.9800 . ?
C14 H14C 0.9800 . ?
C15 C16 1.527(8) . ?
C15 C17 1.529(7) . ?
C15 H15 1.0000 . ?
C16 H16A 0.9800 . ?
C16 H16B 0.9800 . ?
C16 H16C 0.9800 . ?
C17 H17A 0.9800 . ?
C17 H17B 0.9800 . ?
C17 H17C 0.9800 . ?
C18 O3 1.203(5) . ?
C18 O4 1.353(5) . ?
C19A C20A 1.330(14) . ?
C19A O4 1.343(15) . ?
C19A C28A 1.418(15) . ?
C20A C21A 1.419(12) . ?
C20A H20A 0.9500 . ?
C21A C26A 1.406(18) . ?
C21A C22A 1.408(12) . ?
C22A C23A 1.351(14) . ?
C22A H22A 0.9500 . ?
C23A C24A 1.384(18) . ?
C23A H23A 0.9500 . ?
C24A C25A 1.378(17) . ?
C24A H24A 0.9500 . ?
C25A C26A 1.428(19) . ?
C25A H25A 0.9500 . ?
C26A C27A 1.40(2) . ?
C27A C28A 1.348(11) . ?
C27A H27A 0.9500 . ?
C28A H28A 0.9500 . ?
C19B C28B 1.393(10) . ?
C19B C20B 1.395(10) . ?
C19B O4 1.478(19) . ?
C21B C22B 1.41(3) . ?
C21B C26B 1.43(3) . ?
C21B C20B 1.46(3) . ?
C23B C22B 1.376(17) . ?
C23B C24B 1.397(10) . ?
C23B H23B 0.9500 . ?
C24B C25B 1.397(10) . ?
C24B H24B 0.9500 . ?
C25B C26B 1.41(2) . ?
C25B H25B 0.9500 . ?
C26B C27B 1.398(18) . ?
C27B C28B 1.355(17) . ?
C27B H27B 0.9500 . ?
C22B H22B 0.9500 . ?
C20B H20B 0.9500 . ?
C28B H28B 0.9500 . ?
O1 Rh1 2.027(3) . ?
O2 Rh1 2.051(3) . ?

loop_
_geom_torsion_atom_site_label_1
_geom_torsion_atom_site_label_2
_geom_torsion_atom_site_label_3
_geom_torsion_atom_site_label_4
_geom_torsion
_geom_torsion_site_symmetry_1
_geom_torsion_site_symmetry_2
_geom_torsion_site_symmetry_3
_geom_torsion_site_symmetry_4
_geom_torsion_publ_flag
O1 C2 C3 C4 -2.5(8) . . . . ?
C1 C2 C3 C4 176.0(5) . . . . ?
C2 C3 C4 O2 3.7(8) . . . . ?
C2 C3 C4 C5 -176.4(5) . . . . ?
C11 C6 C7 C8 -59.6(4) . . . . ?
C14 C6 C7 C8 140.1(4) . . . . ?
Rh1 C6 C7 C8 10.8(3) . . . . ?
C11 C6 C7 C12 58.3(5) . . . . ?
C14 C6 C7 C12 -102.0(5) . . . . ?
Rh1 C6 C7 C12 128.7(3) . . . . ?
C6 C7 C8 C9 61.0(4) . . . . ?
C12 C7 C8 C9 -54.5(5) . . . . ?
C6 C7 C8 Rh1 -11.0(3) . . . . ?
C12 C7 C8 Rh1 -126.5(3) . . . . ?
C7 C8 C9 C18 158.5(4) . . . . ?
Rh1 C8 C9 C18 -112.8(4) . . . . ?
C7 C8 C9 C10 -1.0(5) . . . . ?
Rh1 C8 C9 C10 87.8(3) . . . . ?
C7 C8 C9 Rh1 -88.8(3) . . . . ?
C8 C9 C10 C11 -57.9(4) . . . . ?
C18 C9 C10 C11 141.9(4) . . . . ?
Rh1 C9 C10 C11 12.7(3) . . . . ?
C8 C9 C10 C13 59.3(4) . . . . ?
C18 C9 C10 C13 -100.9(4) . . . . ?
Rh1 C9 C10 C13 129.9(3) . . . . ?
C14 C6 C11 C10 159.0(4) . . . . ?
C7 C6 C11 C10 -0.5(5) . . . . ?
Rh1 C6 C11 C10 -88.1(3) . . . . ?
C14 C6 C11 Rh1 -112.9(4) . . . . ?
C7 C6 C11 Rh1 87.6(3) . . . . ?
C9 C10 C11 C6 59.9(4) . . . . ?
C13 C10 C11 C6 -54.9(5) . . . . ?
C9 C10 C11 Rh1 -12.7(3) . . . . ?
C13 C10 C11 Rh1 -127.5(3) . . . . ?
C8 C7 C12 C13 48.8(6) . . . . ?
C6 C7 C12 C13 -61.4(5) . . . . ?
C7 C12 C13 C15 138.5(4) . . . . ?
C7 C12 C13 C10 7.7(6) . . . . ?
C11 C10 C13 C15 -83.8(5) . . . . ?
C9 C10 C13 C15 167.3(4) . . . . ?
C11 C10 C13 C12 47.8(5) . . . . ?
C9 C10 C13 C12 -61.2(5) . . . . ?
C12 C13 C15 C16 -71.0(6) . . . . ?
C10 C13 C15 C16 56.8(5) . . . . ?
C12 C13 C15 C17 54.7(6) . . . . ?
C10 C13 C15 C17 -177.5(4) . . . . ?
C8 C9 C18 O3 -168.2(4) . . . . ?
C10 C9 C18 O3 -10.4(6) . . . . ?
Rh1 C9 C18 O3 107.3(5) . . . . ?
C8 C9 C18 O4 10.8(5) . . . . ?
C10 C9 C18 O4 168.6(4) . . . . ?
Rh1 C9 C18 O4 -73.7(4) . . . . ?
O4 C19A C20A C21A -170.3(10) . . . . ?
C28A C19A C20A C21A 0.4(19) . . . . ?
C19A C20A C21A C26A 1.0(16) . . . . ?
C19A C20A C21A C22A -179.2(11) . . . . ?
C26A C21A C22A C23A -0.2(16) . . . . ?
C20A C21A C22A C23A 180.0(9) . . . . ?
C21A C22A C23A C24A 2(2) . . . . ?
C22A C23A C24A C25A -1(3) . . . . ?
C23A C24A C25A C26A -1(3) . . . . ?
C22A C21A C26A C27A 178.4(10) . . . . ?
C20A C21A C26A C27A -1.8(19) . . . . ?
C22A C21A C26A C25A -1.9(19) . . . . ?
C20A C21A C26A C25A 178.0(10) . . . . ?
C24A C25A C26A C21A 2(2) . . . . ?
C24A C25A C26A C27A -177.8(17) . . . . ?
C21A C26A C27A C28A 1.2(19) . . . . ?
C25A C26A C27A C28A -178.5(11) . . . . ?
C26A C27A C28A C19A 0.2(14) . . . . ?
C20A C19A C28A C27A -1.0(18) . . . . ?
O4 C19A C28A C27A 170.1(9) . . . . ?
C22B C23B C24B C25B 4(5) . . . . ?
C23B C24B C25B C26B -4(5) . . . . ?
C24B C25B C26B C27B -176(3) . . . . ?
C24B C25B C26B C21B 2(3) . . . . ?
C22B C21B C26B C27B 179.4(16) . . . . ?
C20B C21B C26B C27B -1(3) . . . . ?
C22B C21B C26B C25B 1(3) . . . . ?
C20B C21B C26B C25B -179.2(15) . . . . ?
C25B C26B C27B C28B 179.2(15) . . . . ?
C21B C26B C27B C28B 1(2) . . . . ?
C24B C23B C22B C21B -2(3) . . . . ?
C26B C21B C22B C23B -1(3) . . . . ?
C20B C21B C22B C23B 179.1(15) . . . . ?
C28B C19B C20B C21B -1(3) . . . . ?
O4 C19B C20B C21B 172.4(19) . . . . ?
C22B C21B C20B C19B -180(2) . . . . ?
C26B C21B C20B C19B 1(3) . . . . ?
C26B C27B C28B C19B -1(3) . . . . ?
C20B C19B C28B C27B 1(3) . . . . ?
O4 C19B C28B C27B -172.6(16) . . . . ?
C3 C2 O1 Rh1 1.9(6) . . . . ?
C1 C2 O1 Rh1 -176.7(3) . . . . ?
C3 C4 O2 Rh1 -4.1(6) . . . . ?
C5 C4 O2 Rh1 176.1(3) . . . . ?
C20A C19A O4 C18 -110.1(13) . . . . ?
C28A C19A O4 C18 78.7(12) . . . . ?
C20A C19A O4 C19B -11(6) . . . . ?
C28A C19A O4 C19B 178(8) . . . . ?
O3 C18 O4 C19A -0.3(9) . . . . ?
C9 C18 O4 C19A -179.4(7) . . . . ?
O3 C18 O4 C19B -17.3(9) . . . . ?
C9 C18 O4 C19B 163.7(7) . . . . ?
C28B C19B O4 C19A -167(9) . . . . ?
C20B C19B O4 C19A 19(5) . . . . ?
C28B C19B O4 C18 -78(2) . . . . ?
C20B C19B O4 C18 109(2) . . . . ?
C2 O1 Rh1 O2 -1.7(3) . . . . ?
C2 O1 Rh1 C8 -119.5(4) . . . . ?
C2 O1 Rh1 C11 155.0(3) . . . . ?
C2 O1 Rh1 C9 127.9(6) . . . . ?
C2 O1 Rh1 C6 -167.0(4) . . . . ?
C4 O2 Rh1 O1 2.7(3) . . . . ?
C4 O2 Rh1 C8 155.1(3) . . . . ?
C4 O2 Rh1 C11 -112.7(5) . . . . ?
C4 O2 Rh1 C9 -165.3(3) . . . . ?
C4 O2 Rh1 C6 107.7(6) . . . . ?
C9 C8 Rh1 O1 -157.1(3) . . . . ?
C7 C8 Rh1 O1 -44.8(4) . . . . ?
C9 C8 Rh1 O2 88.1(2) . . . . ?
C7 C8 Rh1 O2 -159.5(2) . . . . ?
C9 C8 Rh1 C11 -65.9(2) . . . . ?
C7 C8 Rh1 C11 46.5(3) . . . . ?
C7 C8 Rh1 C9 112.4(4) . . . . ?
C9 C8 Rh1 C6 -104.0(3) . . . . ?
C7 C8 Rh1 C6 8.4(2) . . . . ?
C6 C11 Rh1 O1 82.4(3) . . . . ?
C10 C11 Rh1 O1 -162.6(2) . . . . ?
C6 C11 Rh1 O2 -164.1(3) . . . . ?
C10 C11 Rh1 O2 -49.1(5) . . . . ?
C6 C11 Rh1 C8 -66.3(3) . . . . ?
C10 C11 Rh1 C8 48.6(3) . . . . ?
C6 C11 Rh1 C9 -105.2(3) . . . . ?
C10 C11 Rh1 C9 9.8(2) . . . . ?
C10 C11 Rh1 C6 115.0(4) . . . . ?
C8 C9 Rh1 O1 131.4(5) . . . . ?
C18 C9 Rh1 O1 -110.3(6) . . . . ?
C10 C9 Rh1 O1 19.5(7) . . . . ?
C8 C9 Rh1 O2 -99.8(2) . . . . ?
C18 C9 Rh1 O2 18.5(3) . . . . ?
C10 C9 Rh1 O2 148.3(2) . . . . ?
C18 C9 Rh1 C8 118.2(4) . . . . ?
C10 C9 Rh1 C8 -111.9(4) . . . . ?
C8 C9 Rh1 C11 102.2(3) . . . . ?
C18 C9 Rh1 C11 -139.6(4) . . . . ?
C10 C9 Rh1 C11 -9.7(2) . . . . ?
C8 C9 Rh1 C6 64.8(3) . . . . ?
C18 C9 Rh1 C6 -177.0(3) . . . . ?
C10 C9 Rh1 C6 -47.1(2) . . . . ?
C11 C6 Rh1 O1 -102.1(3) . . . . ?
C14 C6 Rh1 O1 17.1(4) . . . . ?
C7 C6 Rh1 O1 147.5(2) . . . . ?
C11 C6 Rh1 O2 153.3(5) . . . . ?
C14 C6 Rh1 O2 -87.6(7) . . . . ?
C7 C6 Rh1 O2 42.8(7) . . . . ?
C11 C6 Rh1 C8 102.1(3) . . . . ?
C14 C6 Rh1 C8 -138.7(4) . . . . ?
C7 C6 Rh1 C8 -8.3(2) . . . . ?
C14 C6 Rh1 C11 119.2(5) . . . . ?
C7 C6 Rh1 C11 -110.4(4) . . . . ?
C11 C6 Rh1 C9 63.8(3) . . . . ?
C14 C6 Rh1 C9 -177.0(4) . . . . ?
C7 C6 Rh1 C9 -46.6(3) . . . . ?
